data_2023292
loop_
_publ_author_name
'Vashchenko, Oleksandr V.'
'Khomenko, Dmytro M.'
'Dyakonenko, Viktoriya V.'
'Lampeka, Rostyslav D.'

_publ_section_title
;
 Synthesis, structures and Hirshfeld surface analyses of
 2-hydroxy-N&#x2032;-methylacetohydrazide and
 2-hydroxy-N-methylacetohydrazide
;
_journal_issue 11
_journal_name_full 'Acta Crystallographica Section E Crystallographic Communications'
_journal_page_first 1170
_journal_page_last 1174
_journal_paper_doi 10.1107/S2056989024009526
_journal_volume 80
_journal_year 2024
_chemical_formula_iupac 'C3 H8 N2 O2'
_chemical_formula_moiety 'C3 H8 N2 O2'
_chemical_formula_sum 'C3 H8 N2 O2'
_chemical_formula_weight 104.11
_chemical_name_systematic
;
2-Hydroxy-<i>N</i>-methylacetohydrazide
;
_space_group_crystal_system monoclinic
_space_group_IT_number 15
_space_group_name_Hall '-C 2yc'
_space_group_name_H-M_alt 'C 1 2/c 1'
_atom_sites_solution_hydrogens mixed
_atom_sites_solution_primary dual
_audit_creation_method
;
Olex2 1.5
(compiled 2024.02.16 svn.r378c4104 for OlexSys, GUI svn.r6928)
;
_cell_angle_alpha 90
_cell_angle_beta 105.65(4)
_cell_angle_gamma 90
_cell_formula_units_Z 8
_cell_length_a 11.646(10)
_cell_length_b 9.304(10)
_cell_length_c 10.514(10)
_cell_measurement_reflns_used 1019
_cell_measurement_temperature 296.15
_cell_measurement_theta_max 30.09
_cell_measurement_theta_min 2.84
_cell_volume 1097.0(18)
_computing_cell_refinement
;
SAINT (Bruker, 2008)
;
_computing_data_collection
;
APEX2 (Bruker, 2008)
;
_computing_data_reduction
;
SAINT (Bruker, 2008)
;
_computing_molecular_graphics
;
Olex2 1.5 (Dolomanov <i>et al.</i>,  2009)
;
_computing_publication_material
;
Olex2 1.5 (Dolomanov <i>et al.</i>,  2009)
;
_computing_structure_refinement
;
<i>SHELXL2019/3</i> (Sheldrick, 2015b)
;
_computing_structure_solution
;
<i>SHELXT2018/2</i> (Sheldrick, 2015a)
;
_diffrn_ambient_temperature 296.15
_diffrn_measured_fraction_theta_full 0.999
_diffrn_measured_fraction_theta_max 0.998
_diffrn_measurement_device_type 'Bruker APEXII CCD'
_diffrn_measurement_method '\f and \w scans'
_diffrn_radiation_monochromator graphite
_diffrn_radiation_type MoK\a
_diffrn_radiation_wavelength 0.71073
_diffrn_reflns_av_R_equivalents 0.0989
_diffrn_reflns_av_unetI/netI 0.1016
_diffrn_reflns_limit_h_max 15
_diffrn_reflns_limit_h_min -14
_diffrn_reflns_limit_k_max 12
_diffrn_reflns_limit_k_min -12
_diffrn_reflns_limit_l_max 13
_diffrn_reflns_limit_l_min -13
_diffrn_reflns_number 5355
_diffrn_reflns_theta_full 25.242
_diffrn_reflns_theta_max 27.498
_diffrn_reflns_theta_min 2.845
_diffrn_source_current 35.0
_diffrn_source_power 1.75
_diffrn_source_voltage 50.0
_diffrn_standards_number 0
_exptl_absorpt_coefficient_mu 0.105
_exptl_absorpt_correction_T_max 0.7460
_exptl_absorpt_correction_T_min 0.5541
_exptl_absorpt_correction_type multi-scan
_exptl_absorpt_process_details
;
(SADABS; Krause <i>et al.</i>,  2015)
;
_exptl_crystal_colour colourless
_exptl_crystal_density_diffrn 1.261
_exptl_crystal_description block
_exptl_crystal_F_000 448
_exptl_crystal_size_max 0.2
_exptl_crystal_size_mid 0.15
_exptl_crystal_size_min 0.09
_refine_diff_density_max 0.138
_refine_diff_density_min -0.159
_refine_ls_extinction_method none
_refine_ls_goodness_of_fit_ref 0.813
_refine_ls_hydrogen_treatment mixed
_refine_ls_matrix_type full
_refine_ls_number_parameters 77
_refine_ls_number_reflns 1259
_refine_ls_number_restraints 0
_refine_ls_restrained_S_all 0.813
_refine_ls_R_factor_all 0.1624
_refine_ls_R_factor_gt 0.0499
_refine_ls_shift/su_max 0.000
_refine_ls_shift/su_mean 0.000
_refine_ls_structure_factor_coef Fsqd
_refine_ls_weighting_details 'w=1/[\s^2^(Fo^2^)+(0.0600P)^2^] where P=(Fo^2^+2Fc^2^)/3'
_refine_ls_weighting_scheme calc
_refine_ls_wR_factor_gt 0.1049
_refine_ls_wR_factor_ref 0.1259
_reflns_number_gt 503
_reflns_number_total 1259
_reflns_threshold_expression 'I > 2\s(I)'
_cod_data_source_file yz2059.cif
_cod_data_source_block 2
_cod_depositor_comments 'Adding full bibliography for 2023291--2023292.cif.'
_cod_database_code 2023292
_shelx_space_group_comment
;
The symmetry employed for this shelxl refinement is uniquely defined
by the following loop, which should always be used as a source of
symmetry information in preference to the above space-group names.
They are only intended as comments.
;
_shelx_estimated_absorpt_t_min 0.979
_shelx_estimated_absorpt_t_max 0.991

loop_
_space_group_symop_operation_xyz
'x, y, z'
'-x, y, -z+1/2'
'x+1/2, y+1/2, z'
'-x+1/2, y+1/2, -z+1/2'
'-x, -y, -z'
'x, -y, z-1/2'
'-x+1/2, -y+1/2, -z'
'x+1/2, -y+1/2, z-1/2'

loop_
_atom_site_type_symbol
_atom_site_label
_atom_site_fract_x
_atom_site_fract_y
_atom_site_fract_z
_atom_site_U_iso_or_equiv
_atom_site_adp_type
_atom_site_calc_flag
_atom_site_occupancy
_atom_site_disorder_assembly
_atom_site_disorder_group
O O1 0.42646(16) 0.2135(2) 0.3887(2) 0.0810(7) Uani d 1 . .
H H1 0.446(3) 0.251(4) 0.331(3) 0.106(14) Uiso d 1 . .
O O2 0.61250(14) 0.37066(17) 0.37712(16) 0.0690(6) Uani d 1 . .
N N1 0.68310(16) 0.40430(19) 0.59936(19) 0.0505(6) Uani d 1 . .
N N2 0.6679(2) 0.3683(3) 0.7264(2) 0.0644(7) Uani d 1 . .
H H2A 0.650(2) 0.461(4) 0.765(3) 0.112(11) Uiso d 1 . .
H H2B 0.742(2) 0.336(3) 0.773(3) 0.082(9) Uiso d 1 . .
C C1 0.50426(19) 0.2560(3) 0.5132(2) 0.0603(7) Uani d 1 . .
H H1A 0.536650 0.171285 0.564015 0.072 Uiso calc 1 . .
H H1B 0.459633 0.310151 0.562713 0.072 Uiso calc 1 . .
C C2 0.60573(19) 0.3481(2) 0.4921(2) 0.0480(6) Uani d 1 . .
C C3 0.7826(2) 0.4983(3) 0.5913(2) 0.0684(8) Uani d 1 . .
H H3A 0.768514 0.593786 0.618254 0.103 Uiso calc 1 . .
H H3B 0.788558 0.500277 0.502060 0.103 Uiso calc 1 . .
H H3C 0.855570 0.462034 0.648489 0.103 Uiso calc 1 . .

loop_
_atom_site_aniso_label
_atom_site_aniso_U_11
_atom_site_aniso_U_22
_atom_site_aniso_U_33
_atom_site_aniso_U_12
_atom_site_aniso_U_13
_atom_site_aniso_U_23
O1 0.0648(12) 0.1060(18) 0.0656(14) -0.0291(11) 0.0064(11) -0.0035(12)
O2 0.0773(13) 0.0799(13) 0.0469(11) -0.0170(9) 0.0118(9) 0.0008(9)
N1 0.0476(11) 0.0557(12) 0.0463(12) -0.0016(10) 0.0095(9) 0.0005(10)
N2 0.0650(16) 0.0812(18) 0.0458(14) 0.0090(12) 0.0128(12) -0.0020(12)
C1 0.0533(14) 0.0660(17) 0.0611(17) -0.0067(13) 0.0146(12) -0.0046(14)
C2 0.0486(14) 0.0461(15) 0.0464(15) 0.0058(11) 0.0079(12) 0.0002(12)
C3 0.0605(16) 0.0652(18) 0.0749(19) -0.0095(13) 0.0102(13) -0.0013(14)

loop_
_atom_type_symbol
_atom_type_description
_atom_type_scat_dispersion_real
_atom_type_scat_dispersion_imag
_atom_type_scat_source
C C 0.0033 0.0016 'International Tables Vol C Tables 4.2.6.8 and 6.1.1.4'
H H 0.0000 0.0000 'International Tables Vol C Tables 4.2.6.8 and 6.1.1.4'
N N 0.0061 0.0033 'International Tables Vol C Tables 4.2.6.8 and 6.1.1.4'
O O 0.0106 0.0060 'International Tables Vol C Tables 4.2.6.8 and 6.1.1.4'

loop_
_geom_angle_atom_site_label_1
_geom_angle_atom_site_label_2
_geom_angle_atom_site_label_3
_geom_angle_site_symmetry_1
_geom_angle_site_symmetry_3
_geom_angle
_geom_angle_publ_flag
C1 O1 H1 . . 110(2) ?
N2 N1 C3 . . 119.29(19) ?
C2 N1 N2 . . 117.8(2) ?
C2 N1 C3 . . 122.9(2) ?
N1 N2 H2A . . 105.6(16) ?
N1 N2 H2B . . 104.1(16) ?
H2A N2 H2B . . 109(2) ?
O1 C1 H1A . . 109.6 ?
O1 C1 H1B . . 109.6 ?
O1 C1 C2 . . 110.3(2) ?
H1A C1 H1B . . 108.1 ?
C2 C1 H1A . . 109.6 ?
C2 C1 H1B . . 109.6 ?
O2 C2 N1 . . 122.8(2) ?
O2 C2 C1 . . 119.3(2) ?
N1 C2 C1 . . 117.9(2) ?
N1 C3 H3A . . 109.5 ?
N1 C3 H3B . . 109.5 ?
N1 C3 H3C . . 109.5 ?
H3A C3 H3B . . 109.5 ?
H3A C3 H3C . . 109.5 ?
H3B C3 H3C . . 109.5 ?

loop_
_geom_bond_atom_site_label_1
_geom_bond_atom_site_label_2
_geom_bond_site_symmetry_2
_geom_bond_distance
_geom_bond_publ_flag
O1 H1 . 0.78(4) ?
O1 C1 . 1.432(3) ?
O2 C2 . 1.251(3) ?
N1 N2 . 1.434(3) ?
N1 C2 . 1.345(3) ?
N1 C3 . 1.472(3) ?
N2 H2A . 1.00(3) ?
N2 H2B . 0.92(3) ?
C1 H1A . 0.9700 ?
C1 H1B . 0.9700 ?
C1 C2 . 1.523(3) ?
C3 H3A . 0.9600 ?
C3 H3B . 0.9600 ?
C3 H3C . 0.9600 ?

loop_
_geom_hbond_atom_site_label_D
_geom_hbond_atom_site_label_H
_geom_hbond_atom_site_label_A
_geom_hbond_site_symmetry_A
_geom_hbond_distance_DH
_geom_hbond_distance_HA
_geom_hbond_distance_DA
_geom_hbond_angle_DHA
_geom_hbond_publ_flag
O1 H1 O2 2_655 0.78(4) 2.39(4) 3.078(4) 148(3) yes
N2 H2A O2 6_566 1.00(3) 2.08(3) 3.062(4) 169(2) yes
N2 H2B O1 8_556 0.92(3) 2.21(3) 3.129(4) 173(2) yes

loop_
_geom_torsion_atom_site_label_1
_geom_torsion_atom_site_label_2
_geom_torsion_atom_site_label_3
_geom_torsion_atom_site_label_4
_geom_torsion_site_symmetry_1
_geom_torsion_site_symmetry_2
_geom_torsion_site_symmetry_3
_geom_torsion_site_symmetry_4
_geom_torsion
_geom_torsion_publ_flag
O1 C1 C2 O2 . . . . -2.5(3) ?
O1 C1 C2 N1 . . . . 176.05(19) ?
N2 N1 C2 O2 . . . . -178.7(2) ?
N2 N1 C2 C1 . . . . 2.8(3) ?
C3 N1 C2 O2 . . . . 0.3(3) ?
C3 N1 C2 C1 . . . . -178.2(2) ?
